data_4130448
loop_
_publ_author_name
'Xiao, Dianne J.'
'Gonzalez, Miguel I.'
'Darago, Lucy E.'
'Vogiatzis, Konstantinos D.'
'Haldoupis, Emmanuel'
'Gagliardi, Laura'
'Long, Jeffrey R.'

_publ_section_title
;
 Selective, Tunable O2 Binding in Cobalt(II)-Triazolate/Pyrazolate
 Metal-Organic Frameworks.
;
_journal_issue 22
_journal_name_full 'Journal of the American Chemical Society'
_journal_page_first 7161
_journal_page_last 7170
_journal_paper_doi 10.1021/jacs.6b03680
_journal_volume 138
_journal_year 2016
_chemical_formula_moiety '(C140 H140 Cl3 Co12 N76 O12) Co1.4 O1.4'
_chemical_formula_sum 'C140 H140 Cl3 Co14.4 N76 O14.4'
_chemical_formula_weight 4072.57
_chemical_name_common Co-BDTriP-DMF
_space_group_crystal_system cubic
_space_group_IT_number 221
_space_group_name_Hall '-P 4 2 3'
_space_group_name_H-M_alt 'P m -3 m'
_atom_sites_solution_hydrogens geom
_atom_sites_solution_primary direct
_atom_sites_solution_secondary difmap
_audit_creation_date 2016-02-03
_audit_creation_method
;
Olex2 1.2
(compiled 2015.09.30 svn.r3233 for OlexSys, GUI svn.r5103)
;
_cell_angle_alpha 90
_cell_angle_beta 90
_cell_angle_gamma 90
_cell_formula_units_Z 1
_cell_length_a 18.8345(7)
_cell_length_b 18.8345(7)
_cell_length_c 18.8345(7)
_cell_measurement_reflns_used 9810
_cell_measurement_temperature 100(2)
_cell_measurement_theta_max 30.174
_cell_measurement_theta_min 2.636
_cell_volume 6681.3(4)
_computing_cell_refinement 'SAINT v8.34A (Bruker, 2013)'
_computing_data_collection 'Bruker APEX 2'
_computing_data_reduction 'SAINT v8.34A (Bruker, 2013)'
_computing_molecular_graphics 'Olex2 (Dolomanov et al., 2009)'
_computing_publication_material 'Olex2 (Dolomanov et al., 2009)'
_computing_structure_refinement 'ShelXL (Sheldrick, 2015)'
_computing_structure_solution 'ShelXT (Sheldrick, 2015)'
_diffrn_ambient_temperature 100(2)
_diffrn_detector_area_resol_mean 10.42
_diffrn_measured_fraction_theta_full 0.998
_diffrn_measured_fraction_theta_max 0.998
_diffrn_measurement_device_type 'Bruker PHOTON100 CMOS diffractometer'
_diffrn_measurement_method '\f and \w scans'
_diffrn_radiation_monochromator 'channel-cut Si(111) crystal'
_diffrn_radiation_type synchrotron
_diffrn_radiation_wavelength 0.7749
_diffrn_reflns_av_R_equivalents 0.0696
_diffrn_reflns_av_unetI/netI 0.0122
_diffrn_reflns_Laue_measured_fraction_full 0.998
_diffrn_reflns_Laue_measured_fraction_max 0.998
_diffrn_reflns_limit_h_max 24
_diffrn_reflns_limit_h_min -24
_diffrn_reflns_limit_k_max 24
_diffrn_reflns_limit_k_min -24
_diffrn_reflns_limit_l_max 24
_diffrn_reflns_limit_l_min -24
_diffrn_reflns_number 97274
_diffrn_reflns_point_group_measured_fraction_full 0.998
_diffrn_reflns_point_group_measured_fraction_max 0.998
_diffrn_reflns_theta_full 27.706
_diffrn_reflns_theta_max 30.174
_diffrn_reflns_theta_min 2.358
_diffrn_source 'Advanced Light Source station 11.3.1'
_diffrn_standards_number 0
_exptl_absorpt_coefficient_mu 0.949
_exptl_absorpt_correction_T_max 0.911
_exptl_absorpt_correction_T_min 0.845
_exptl_absorpt_correction_type multi-scan
_exptl_absorpt_process_details
;
SADABS-2014/5 (Bruker,2014) was used for absorption correction.
wR2(int) was 0.1253 before and 0.0670 after correction.
The Ratio of minimum to maximum transmission is 0.9275.
The \l/2 correction factor is Not present.
;
_exptl_crystal_colour pink
_exptl_crystal_density_diffrn 1.012
_exptl_crystal_density_method 'not measured'
_exptl_crystal_description cube
_exptl_crystal_F_000 1683
_exptl_crystal_size_max 0.1
_exptl_crystal_size_mid 0.1
_exptl_crystal_size_min 0.1
_refine_diff_density_max 0.773
_refine_diff_density_min -0.441
_refine_diff_density_rms 0.079
_refine_ls_extinction_method none
_refine_ls_goodness_of_fit_ref 1.114
_refine_ls_hydrogen_treatment constr
_refine_ls_matrix_type full
_refine_ls_number_parameters 57
_refine_ls_number_reflns 1577
_refine_ls_number_restraints 0
_refine_ls_restrained_S_all 1.114
_refine_ls_R_factor_all 0.0503
_refine_ls_R_factor_gt 0.0462
_refine_ls_shift/su_max 0.000
_refine_ls_shift/su_mean 0.000
_refine_ls_structure_factor_coef Fsqd
_refine_ls_weighting_details 'w=1/[\s^2^(Fo^2^)+(0.0916P)^2^+6.3029P] where P=(Fo^2^+2Fc^2^)/3'
_refine_ls_weighting_scheme calc
_refine_ls_wR_factor_gt 0.1537
_refine_ls_wR_factor_ref 0.1590
_reflns_Friedel_coverage 0.000
_reflns_number_gt 1404
_reflns_number_total 1577
_reflns_threshold_expression 'I > 2\s(I)'
_cod_data_source_file ja6b03680_si_001.cif
_cod_data_source_block Co-BDTriP-DMF
_cod_original_cell_volume 6681.3(7)
_cod_original_formula_sum 'C140 H140 Cl3 Co14.40 N76 O14.40'
_cod_database_code 4130448
_shelx_space_group_comment
;
The symmetry employed for this shelxl refinement is uniquely defined
by the following loop, which should always be used as a source of
symmetry information in preference to the above space-group names.
They are only intended as comments.
;
_shelx_estimated_absorpt_t_max 0.911
_shelx_estimated_absorpt_t_min 0.911
_olex2_refinement_description
;
1. Fixed Uiso
 At 1.2 times of:
  All C(H) groups
2. Shared sites
{N2, C1}
3. Uiso/Uaniso restraints and constraints
Co2 \\sim O2: within 2A with sigma of 0.04 and sigma for terminal atoms of 0.08
Uanis(N2) = Uanis(C1)
4. Others
 Fixed Sof: C1(0.6667) H1(0.6667) Co2(0.05) O2(0.05) N2(0.3333)
5.a Aromatic/amide H refined with riding coordinates:
 C4(H4), C1(H1)
;
_shelx_shelxl_version_number 2014/7
_olex2_submission_special_instructions 'No special instructions were received'

loop_
_space_group_symop_operation_xyz
'x, y, z'
'-x, -y, z'
'-x, y, -z'
'x, -y, -z'
'z, x, y'
'z, -x, -y'
'-z, -x, y'
'-z, x, -y'
'y, z, x'
'-y, z, -x'
'y, -z, -x'
'-y, -z, x'
'y, x, -z'
'-y, -x, -z'
'y, -x, z'
'-y, x, z'
'x, z, -y'
'-x, z, y'
'-x, -z, -y'
'x, -z, y'
'z, y, -x'
'z, -y, x'
'-z, y, x'
'-z, -y, -x'
'-x, -y, -z'
'x, y, -z'
'x, -y, z'
'-x, y, z'
'-z, -x, -y'
'-z, x, y'
'z, x, -y'
'z, -x, y'
'-y, -z, -x'
'y, -z, x'
'-y, z, x'
'y, z, -x'
'-y, -x, z'
'y, x, z'
'-y, x, -z'
'y, -x, -z'
'-x, -z, y'
'x, -z, -y'
'x, z, y'
'-x, z, -y'
'-z, -y, x'
'-z, y, -x'
'z, -y, -x'
'z, y, x'

loop_
_atom_site_label
_atom_site_type_symbol
_atom_site_fract_x
_atom_site_fract_y
_atom_site_fract_z
_atom_site_U_iso_or_equiv
_atom_site_adp_type
_atom_site_occupancy
_atom_site_site_symmetry_order
_atom_site_calc_flag
_atom_site_refinement_flags_posn
_atom_site_refinement_flags_adp
_atom_site_refinement_flags_occupancy
_atom_site_disorder_assembly
_atom_site_disorder_group
Co1 Co 0.36808(4) 0.0000 0.5000 0.0317(2) Uani 1 4 d S T P A .
Cl1 Cl 0.5000 0.0000 0.5000 0.0315(5) Uani 1 16 d S T P . .
O1 O 0.2488(2) 0.0000 0.5000 0.0596(11) Uani 1 4 d S T P . .
N1 N 0.37154(10) 0.07406(9) 0.57762(11) 0.0353(5) Uani 1 1 d . . . . .
C2 C 0.35155(13) 0.16474(16) 0.64845(13) 0.0348(7) Uani 1 2 d S T P . .
C3 C 0.32005(12) 0.22839(17) 0.67995(12) 0.0335(7) Uani 1 2 d S T P A .
C4 C 0.34951(18) 0.25930(12) 0.74070(12) 0.0340(7) Uani 1 2 d S T P . .
H4 H 0.3905 0.2385 0.7615 0.041 Uiso 1 2 calc RS T P A .
C1 C 0.32826(12) 0.12903(10) 0.58949(11) 0.0368(5) Uani 0.6667 1 d . . . A 1
H1 H 0.2880 0.1413 0.5617 0.044 Uiso 0.6667 1 calc R . . A 1
Co2 Co 0.2808(4) 0.1567(3) 0.5000 0.0558(14) Uani 0.1 2 d S TU P A 2
O2 O 0.1736(11) 0.1736(11) 0.5000 0.065(7) Uani 0.2 4 d S TU P A 2
N2 N 0.32826(12) 0.12903(10) 0.58949(11) 0.0368(5) Uani 0.3333 1 d . . . A 2

loop_
_atom_site_aniso_label
_atom_site_aniso_U_11
_atom_site_aniso_U_22
_atom_site_aniso_U_33
_atom_site_aniso_U_23
_atom_site_aniso_U_13
_atom_site_aniso_U_12
Co1 0.0455(4) 0.0150(3) 0.0345(4) 0.000 0.000 0.000
Cl1 0.0392(7) 0.0162(8) 0.0392(7) 0.000 0.000 0.000
O1 0.070(3) 0.055(2) 0.053(2) 0.000 0.000 0.000
N1 0.0450(12) 0.0207(8) 0.0403(10) 0.0029(7) -0.0019(8) -0.0003(7)
C2 0.0380(10) 0.0283(15) 0.0380(10) -0.0006(9) -0.0020(13) 0.0006(9)
C3 0.0351(10) 0.0303(15) 0.0351(10) -0.0025(8) -0.0018(12) 0.0025(8)
C4 0.0346(16) 0.0338(10) 0.0338(10) -0.0001(12) -0.0065(9) 0.0065(9)
C1 0.0465(12) 0.0262(10) 0.0376(11) 0.0000(8) -0.0030(9) 0.0052(9)
Co2 0.088(4) 0.047(3) 0.032(2) 0.000 0.000 0.014(3)
O2 0.088(11) 0.088(11) 0.020(8) 0.000 0.000 0.049(13)
N2 0.0465(12) 0.0262(10) 0.0376(11) 0.0000(8) -0.0030(9) 0.0052(9)

loop_
_atom_type_symbol
_atom_type_description
_atom_type_scat_dispersion_real
_atom_type_scat_dispersion_imag
_atom_type_scat_source
C C 0.0040 0.0020 'International Tables Vol C Tables 4.2.6.8 and 6.1.1.4'
H H 0.0000 0.0000 'International Tables Vol C Tables 4.2.6.8 and 6.1.1.4'
Cl Cl 0.1484 0.1585 'International Tables Vol C Tables 4.2.6.8 and 6.1.1.4'
Co Co 0.3494 0.9721 'International Tables Vol C Tables 4.2.6.8 and 6.1.1.4'
N N 0.0080 0.0040 'International Tables Vol C Tables 4.2.6.8 and 6.1.1.4'
O O 0.0140 0.0070 'International Tables Vol C Tables 4.2.6.8 and 6.1.1.4'

loop_
_geom_angle_atom_site_label_1
_geom_angle_atom_site_label_2
_geom_angle_atom_site_label_3
_geom_angle
_geom_angle_site_symmetry_1
_geom_angle_site_symmetry_3
O1 Co1 Cl1 180.0 . .
N1 Co1 Cl1 88.16(6) 4_556 .
N1 Co1 Cl1 88.16(6) 27 .
N1 Co1 Cl1 88.16(6) . .
N1 Co1 Cl1 88.16(6) 26_556 .
N1 Co1 O1 91.84(6) 4_556 .
N1 Co1 O1 91.84(6) . .
N1 Co1 O1 91.84(6) 27 .
N1 Co1 O1 91.84(6) 26_556 .
N1 Co1 N1 87.26(10) 27 .
N1 Co1 N1 176.31(12) 4_556 .
N1 Co1 N1 87.26(10) 4_556 26_556
N1 Co1 N1 92.62(10) 26_556 .
N1 Co1 N1 92.62(10) 4_556 27
N1 Co1 N1 176.32(12) 27 26_556
Co1 Cl1 Co1 90.0 45_655 .
Co1 Cl1 Co1 90.0 . 21_556
Co1 Cl1 Co1 180.0 . 25_656
Co1 Cl1 Co1 90.0 25_656 21_556
Co1 Cl1 Co1 180.0 45_655 21_556
Co1 Cl1 Co1 90.0 45_655 25_656
N1 N1 Co1 122.28(5) 46_656 .
C1 N1 Co1 129.49(16) . .
C1 N1 N1 108.23(13) . 46_656
N2 N1 Co1 129.49(16) . .
N2 N1 N1 108.23(13) . 46_656
C1 C2 C3 126.93(14) 46_656 .
C1 C2 C3 126.93(14) . .
C1 C2 C1 106.1(3) 46_656 .
N2 C2 C3 126.93(14) . .
N2 C2 C3 126.93(14) 46_656 .
N2 C2 N2 106.1(3) 46_656 .
C4 C3 C2 120.79(16) 11_566 .
C4 C3 C2 120.79(16) . .
C4 C3 C4 118.4(3) . 11_566
C3 C4 C3 121.6(3) 8_656 .
C3 C4 H4 119.2 . .
C3 C4 H4 119.2 8_656 .
N1 C1 C2 108.7(2) . .
N1 C1 H1 125.7 . .
C2 C1 H1 125.7 . .
N2 Co2 O2 119.2(3) . .
N2 Co2 O2 119.2(3) 26_556 .
N2 Co2 N2 116.9(3) . 26_556
Co2 O2 Co2 108.0(13) . 13_556
N1 N2 C2 108.7(2) . .
N1 N2 Co2 109.7(2) . .
C2 N2 Co2 134.9(2) . .

loop_
_geom_bond_atom_site_label_1
_geom_bond_atom_site_label_2
_geom_bond_distance
_geom_bond_site_symmetry_2
Co1 Cl1 2.4846(7) .
Co1 O1 2.248(5) .
Co1 N1 2.022(2) 26_556
Co1 N1 2.022(2) 27
Co1 N1 2.022(2) 4_556
Co1 N1 2.022(2) .
Cl1 Co1 2.4846(7) 45_655
Cl1 Co1 2.4846(7) 21_556
Cl1 Co1 2.4846(7) 25_656
N1 N1 1.355(4) 46_656
N1 C1 1.337(3) .
N1 N2 1.337(3) .
C2 C3 1.463(4) .
C2 C1 1.370(3) .
C2 C1 1.370(3) 46_656
C2 N2 1.370(3) 46_656
C2 N2 1.370(3) .
C3 C4 1.399(2) .
C3 C4 1.399(2) 11_566
C4 C3 1.399(2) 8_656
C4 H4 0.9500 .
C1 H1 0.9500 .
Co2 O2 2.044(18) .
Co2 N2 1.978(4) .
Co2 N2 1.978(4) 26_556
O2 Co2 2.044(18) 13_556

loop_
_geom_torsion_atom_site_label_1
_geom_torsion_atom_site_label_2
_geom_torsion_atom_site_label_3
_geom_torsion_atom_site_label_4
_geom_torsion
_geom_torsion_site_symmetry_1
_geom_torsion_site_symmetry_4
Co1 N1 C1 C2 -179.98(19) . .
Co1 N1 N2 C2 -179.98(19) . .
Co1 N1 N2 Co2 -24.1(3) . .
N1 N1 C1 C2 0.1(2) 46_656 .
N1 N1 N2 C2 0.1(2) 46_656 .
N1 N1 N2 Co2 156.0(2) 46_656 .
C2 C3 C4 C3 -179.9(2) . 8_656
C3 C2 C1 N1 179.6(3) . .
C3 C2 N2 N1 179.6(3) . .
C3 C2 N2 Co2 32.5(6) . .
C4 C3 C4 C3 -0.6(7) 11_566 8_656
C1 C2 C3 C4 -179.8(3) 46_656 11_566
C1 C2 C3 C4 0.5(5) . 11_566
C1 C2 C3 C4 179.8(3) . .
C1 C2 C3 C4 -0.5(5) 46_656 .
C1 C2 C1 N1 -0.1(4) 46_656 .
N2 C2 C3 C4 -179.8(3) 46_656 11_566
N2 C2 C3 C4 0.5(5) . 11_566
N2 C2 C3 C4 -0.5(5) 46_656 .
N2 C2 C3 C4 179.8(3) . .
N2 C2 N2 N1 -0.1(4) 46_656 .
N2 C2 N2 Co2 -147.2(3) 46_656 .
